data_7237526
loop_
_publ_author_name
'Krykun, Serhii'
'Crou\'e, Vincent'
'Allain, Magali'
'Voitenko, Zoia'
'Arag\'o, Juan'
'Ort\'i, Enrique'
'Goeb, S\'ebastien'
'Sall\'e, Marc'

_publ_section_title
;
 Tuning the electronic properties and the planarity degree in the
 \p-extended TTF series: the prominent role of heteroatoms
;
_journal_issue 48
_journal_name_full 'Journal of Materials Chemistry C'
_journal_page_first 13190
_journal_paper_doi 10.1039/C8TC04730H
_journal_volume 6
_journal_year 2018
_chemical_formula_moiety '4(C20 H16 S10), 3(C H2 Cl2)'
_chemical_formula_sum 'C83 H70 Cl6 S40'
_chemical_formula_weight 2562.49
_space_group_IT_number 14
_space_group_name_Hall '-P 2yn'
_space_group_name_H-M_alt 'P 1 21/n 1'
_symmetry_cell_setting monoclinic
_symmetry_space_group_name_Hall '-P 2yn'
_symmetry_space_group_name_H-M 'P 1 21/n 1'
_atom_sites_solution_hydrogens geom
_atom_sites_solution_primary direct
_atom_sites_solution_secondary difmap
_audit_creation_date 2015-06-15T15:03:29-00:00
_audit_creation_method 'WinGX routine CIF_UPDATE'
_audit_update_record
;
2018-04-03 deposited with the CCDC.
2018-11-13 downloaded from the CCDC.
;
_cell_angle_alpha 90
_cell_angle_beta 103.090(7)
_cell_angle_gamma 90
_cell_formula_units_Z 1
_cell_length_a 15.7820(10)
_cell_length_b 7.6580(5)
_cell_length_c 23.794(2)
_cell_measurement_reflns_used 14076
_cell_measurement_temperature 293(2)
_cell_measurement_theta_max 27.5
_cell_measurement_theta_min 2.65
_cell_volume 2801.0(4)
_computing_cell_refinement 'Dirax (Duisenberg, 1992)'
_computing_data_collection 'Collect (Hooft, 2008)'
_computing_data_reduction 'EvalCCD (Duisenberg et al., 2000)'
_computing_molecular_graphics 'DIAMOND 3.2k (Crystal Impact GbR, 2014)'
_computing_publication_material 'WinGX publication routines (Farrugia, 1999)'
_computing_structure_refinement 'SHELXL-97 (Sheldrick, 2008)'
_computing_structure_solution 'SHELXS-97 (Sheldrick, 2008)'
_diffrn_ambient_temperature 293(2)
_diffrn_detector_area_resol_mean 9
_diffrn_measured_fraction_theta_full 0.99
_diffrn_measured_fraction_theta_max 0.99
_diffrn_measurement_device_type KappaCCD
_diffrn_measurement_method CCD
_diffrn_radiation_monochromator 'horizontally mounted graphite crystal'
_diffrn_radiation_probe x-ray
_diffrn_radiation_type MoK\a
_diffrn_radiation_wavelength 0.71073
_diffrn_reflns_av_R_equivalents 0.039
_diffrn_reflns_limit_h_max 20
_diffrn_reflns_limit_h_min -20
_diffrn_reflns_limit_k_max 9
_diffrn_reflns_limit_k_min -9
_diffrn_reflns_limit_l_max 30
_diffrn_reflns_limit_l_min -30
_diffrn_reflns_number 31885
_diffrn_reflns_theta_full 27.5
_diffrn_reflns_theta_max 27.5
_diffrn_reflns_theta_min 2.65
_exptl_absorpt_coefficient_mu 0.941
_exptl_absorpt_correction_T_max 0.936
_exptl_absorpt_correction_T_min 0.898
_exptl_absorpt_correction_type multi-scan
_exptl_absorpt_process_details
;
 '(SADABS (Sheldrick, Bruker, 2008))'
;
_exptl_crystal_colour orange
_exptl_crystal_density_diffrn 1.519
_exptl_crystal_density_method 'not measured'
_exptl_crystal_description prism
_exptl_crystal_F_000 1310
_exptl_crystal_size_max 0.31
_exptl_crystal_size_mid 0.09
_exptl_crystal_size_min 0.07
_platon_squeeze_details
;
The unit cell contains disordered dichloromethane molecules which were not
modelled but the corresponding density was taken into account using
SQUEEZE/PLATON procedure. The unit cell contains 2 holes with disordered solvent
and each hole of 222 A3 contains about 62 electrons which corresponds to about
1.5 dichloromethane molecules. The solvent composition (3 dichloromethane
molecules per unit cell) was included in the calculation of the empirical formula, formula weight, density, linear absorption coefficient and F(000).
;
_refine_diff_density_max 0.578
_refine_diff_density_min -0.547
_refine_ls_extinction_method none
_refine_ls_goodness_of_fit_ref 1.081
_refine_ls_hydrogen_treatment constr
_refine_ls_matrix_type full
_refine_ls_number_parameters 278
_refine_ls_number_reflns 6374
_refine_ls_number_restraints 0
_refine_ls_restrained_S_all 1.081
_refine_ls_R_factor_all 0.1137
_refine_ls_R_factor_gt 0.0783
_refine_ls_shift/su_max 0
_refine_ls_structure_factor_coef Fsqd
_refine_ls_weighting_details 'calc w=1/[\s^2^(Fo^2^)+(0.1127P)^2^+9.4394P] where P=(Fo^2^+2Fc^2^)/3'
_refine_ls_weighting_scheme calc
_refine_ls_wR_factor_gt 0.2317
_refine_ls_wR_factor_ref 0.2483
_reflns_number_gt 4209
_reflns_number_total 6374
_reflns_threshold_expression >2sigma(I)
_cod_data_source_file c8tc04730h2.cif
_cod_data_source_block sads14
_cod_original_cell_volume 2801.0(3)
_cod_database_code 7237526

loop_
_symmetry_equiv_pos_as_xyz
'x, y, z'
'-x+1/2, y+1/2, -z+1/2'
'-x, -y, -z'
'x-1/2, -y-1/2, z-1/2'

loop_
_atom_site_label
_atom_site_type_symbol
_atom_site_fract_x
_atom_site_fract_y
_atom_site_fract_z
_atom_site_U_iso_or_equiv
_atom_site_adp_type
_atom_site_occupancy
_atom_site_calc_flag
_atom_site_refinement_flags
_atom_site_disorder_group
_atom_site_disorder_assembly
C1 C 0.1478(3) 0.8457(7) 0.1623(2) 0.0362(11) Uani 1 d . . .
C2 C -0.0088(4) 0.8217(8) 0.1819(2) 0.0423(13) Uani 1 d . . .
C3 C 0.0235(3) 0.9680(8) 0.2083(2) 0.0427(13) Uani 1 d . . .
C4 C -0.1593(6) 0.7395(17) 0.1041(4) 0.100(4) Uani 1 d . . .
H4A H -0.1603 0.8571 0.0899 0.151 Uiso 1 calc R . .
H4B H -0.2176 0.6948 0.0969 0.151 Uiso 1 calc R . .
H4C H -0.125 0.6678 0.0846 0.151 Uiso 1 calc R . .
C5 C 0.0171(7) 1.3035(12) 0.2499(5) 0.100(3) Uani 1 d . . .
H5A H 0.0763 1.2973 0.2715 0.149 Uiso 1 calc R . .
H5B H -0.0142 1.3867 0.2675 0.149 Uiso 1 calc R . .
H5C H 0.016 1.3392 0.211 0.149 Uiso 1 calc R . .
C6 C 0.2167(3) 0.8354(7) 0.1371(2) 0.0362(11) Uani 1 d . . .
C7 C 0.2821(3) 0.9703(7) 0.1400(2) 0.0343(11) Uani 1 d . . .
C8 C 0.3348(3) 0.9855(7) 0.1008(2) 0.0374(12) Uani 1 d . . .
C9 C 0.4030(3) 1.1244(6) 0.11605(18) 0.0284(10) Uani 1 d . . .
H9 H 0.4456 1.1503 0.096 0.034 Uiso 1 calc R . .
C10 C 0.3912(4) 1.2075(10) 0.1655(3) 0.0575(17) Uani 1 d . . .
H10 H 0.4255 1.3012 0.1819 0.069 Uiso 1 calc R . .
C11 C 0.3239(3) 0.8690(7) 0.0503(2) 0.0327(11) Uani 1 d . . .
C12 C 0.2802(3) 0.7072(7) 0.0596(2) 0.0367(11) Uani 1 d . . .
C13 C 0.2312(3) 0.6866(7) 0.1007(2) 0.0371(11) Uani 1 d . . .
C14 C 0.1965(4) 0.5032(7) 0.1028(2) 0.0422(13) Uani 1 d . . .
H14 H 0.1611 0.4636 0.1265 0.051 Uiso 1 calc R . .
C15 C 0.2273(4) 0.4061(9) 0.0631(3) 0.0595(17) Uani 1 d . . .
H15 H 0.2153 0.2876 0.0579 0.071 Uiso 1 calc R . .
C16 C 0.3475(3) 0.9120(7) -0.0001(2) 0.0374(12) Uani 1 d . . A
C17 C 0.3603(4) 0.9220(9) -0.1082(2) 0.0496(15) Uani 1 d . . A
C18 C 0.3808(4) 1.0838(9) -0.0881(2) 0.0496(15) Uani 1 d . . .
C19 C 0.2608(6) 0.7375(17) -0.1979(4) 0.106(4) Uani 1 d . . A
H19A H 0.2146 0.816 -0.1949 0.159 Uiso 1 calc R . .
H19B H 0.2605 0.6395 -0.1728 0.159 Uiso 1 calc R . .
H19C H 0.2526 0.6972 -0.237 0.159 Uiso 1 calc R . .
C20 C 0.4781(6) 1.3859(11) -0.0885(4) 0.084(2) Uani 1 d . . .
H20A H 0.472 1.3907 -0.0493 0.126 Uiso 0.852(8) calc PR 1 A
H20B H 0.4795 1.5024 -0.1032 0.126 Uiso 0.852(8) calc PR 1 A
H20C H 0.5312 1.3267 -0.09 0.126 Uiso 0.852(8) calc PR 1 A
H20D H 0.4419 1.4374 -0.0655 0.126 Uiso 0.148(8) d PR 2 A
H20E H 0.4922 1.4721 -0.1143 0.126 Uiso 0.148(8) d PR 2 A
H20F H 0.5307 1.3433 -0.0637 0.126 Uiso 0.148(8) d PR 2 A
S1 S 0.06142(9) 0.6937(2) 0.15099(6) 0.0453(4) Uani 1 d . . .
S2 S 0.13182(10) 1.0164(2) 0.20850(7) 0.0481(4) Uani 1 d . . .
S3 S -0.11273(11) 0.7370(3) 0.17985(8) 0.0652(5) Uani 1 d . . .
S4 S -0.03199(12) 1.0963(3) 0.24907(8) 0.0626(5) Uani 1 d . . .
S5 S 0.31057(11) 1.1272(2) 0.19390(7) 0.0555(4) Uani 1 d . . .
S6 S 0.28766(12) 0.5126(2) 0.02446(8) 0.0580(5) Uani 1 d . . .
S7 S 0.33906(13) 0.7672(2) -0.05847(7) 0.0584(5) Uani 1 d . . .
S8 S 0.38722(11) 1.1182(2) -0.01399(6) 0.0472(4) Uani 1 d . . A
S9 S 0.36251(13) 0.8483(3) -0.17745(7) 0.0707(6) Uani 1 d . . .
S10A S 0.3874(2) 1.2696(4) -0.13173(10) 0.0611(9) Uani 0.852(8) d P 1 A
S10B S 0.4255(14) 1.215(3) -0.1275(6) 0.0611(9) Uani 0.148(8) d P 2 A

loop_
_atom_site_aniso_label
_atom_site_aniso_U_11
_atom_site_aniso_U_22
_atom_site_aniso_U_33
_atom_site_aniso_U_23
_atom_site_aniso_U_13
_atom_site_aniso_U_12
C1 0.035(3) 0.040(3) 0.033(2) 0.000(2) 0.006(2) -0.002(2)
C2 0.040(3) 0.058(4) 0.032(3) -0.002(3) 0.015(2) -0.004(3)
C3 0.037(3) 0.062(4) 0.034(3) 0.006(3) 0.017(2) 0.006(3)
C4 0.062(5) 0.172(11) 0.064(5) -0.015(6) 0.009(4) -0.025(6)
C5 0.133(8) 0.068(5) 0.128(8) -0.027(5) 0.091(7) -0.018(6)
C6 0.039(3) 0.039(3) 0.031(2) 0.001(2) 0.006(2) 0.004(2)
C7 0.035(2) 0.043(3) 0.026(2) -0.003(2) 0.007(2) 0.006(2)
C8 0.034(3) 0.046(3) 0.034(3) -0.001(2) 0.012(2) 0.004(2)
C9 0.026(2) 0.037(3) 0.021(2) -0.0070(19) 0.0042(17) -0.0059(19)
C10 0.054(4) 0.066(4) 0.052(4) -0.023(3) 0.010(3) -0.021(3)
C11 0.028(2) 0.034(3) 0.036(2) -0.003(2) 0.008(2) 0.006(2)
C12 0.039(3) 0.035(3) 0.036(3) -0.005(2) 0.008(2) 0.003(2)
C13 0.039(3) 0.037(3) 0.036(3) 0.002(2) 0.011(2) 0.007(2)
C14 0.056(3) 0.032(3) 0.044(3) 0.005(2) 0.022(3) 0.012(2)
C15 0.060(4) 0.041(4) 0.079(5) -0.002(3) 0.021(4) -0.005(3)
C16 0.038(3) 0.039(3) 0.035(3) 0.003(2) 0.008(2) 0.008(2)
C17 0.046(3) 0.073(4) 0.034(3) -0.004(3) 0.017(2) -0.004(3)
C18 0.052(3) 0.066(4) 0.035(3) 0.001(3) 0.018(3) -0.005(3)
C19 0.080(6) 0.168(11) 0.066(5) -0.039(6) 0.007(5) -0.041(6)
C20 0.091(6) 0.060(5) 0.099(6) 0.008(4) 0.018(5) -0.010(4)
S1 0.0425(7) 0.0513(9) 0.0455(8) -0.0043(7) 0.0172(6) -0.0061(7)
S2 0.0428(8) 0.0554(9) 0.0511(8) -0.0141(7) 0.0212(6) -0.0042(7)
S3 0.0478(9) 0.0964(15) 0.0584(10) -0.0054(9) 0.0268(8) -0.0177(9)
S4 0.0612(10) 0.0648(11) 0.0738(11) -0.0091(9) 0.0401(9) 0.0060(8)
S5 0.0561(9) 0.0703(11) 0.0417(8) -0.0154(7) 0.0143(7) -0.0133(8)
S6 0.0724(11) 0.0395(9) 0.0679(11) -0.0095(7) 0.0282(9) 0.0024(8)
S7 0.0860(12) 0.0541(10) 0.0428(8) -0.0107(7) 0.0308(8) -0.0048(9)
S8 0.0611(9) 0.0473(9) 0.0384(7) -0.0018(6) 0.0219(7) -0.0049(7)
S9 0.0709(11) 0.1079(16) 0.0405(8) -0.0212(9) 0.0277(8) -0.0234(11)
S10A 0.0555(18) 0.0793(18) 0.0486(10) 0.0209(10) 0.0120(11) -0.0075(14)
S10B 0.0555(18) 0.0793(18) 0.0486(10) 0.0209(10) 0.0120(11) -0.0075(14)

loop_
_atom_type_symbol
_atom_type_description
_atom_type_scat_dispersion_real
_atom_type_scat_dispersion_imag
_atom_type_scat_source
C C 0.0033 0.0016 'International Tables Vol C Tables 4.2.6.8 and 6.1.1.4'
H H 0 0 'International Tables Vol C Tables 4.2.6.8 and 6.1.1.4'
S S 0.1246 0.1234 'International Tables Vol C Tables 4.2.6.8 and 6.1.1.4'
Cl Cl 0.1484 0.1585 'International Tables Vol C Tables 4.2.6.8 and 6.1.1.4'

loop_
_geom_angle_atom_site_label_1
_geom_angle_atom_site_label_2
_geom_angle_atom_site_label_3
_geom_angle
C6 C1 S2 124.1(4)
C6 C1 S1 124.3(4)
S2 C1 S1 111.6(3)
C3 C2 S3 125.5(4)
C3 C2 S1 117.1(4)
S3 C2 S1 117.1(4)
C2 C3 S2 116.8(4)
C2 C3 S4 123.3(4)
S2 C3 S4 119.4(4)
S3 C4 H4A 109.5
S3 C4 H4B 109.5
H4A C4 H4B 109.5
S3 C4 H4C 109.5
H4A C4 H4C 109.5
H4B C4 H4C 109.5
S4 C5 H5A 109.5
S4 C5 H5B 109.5
H5A C5 H5B 109.5
S4 C5 H5C 109.5
H5A C5 H5C 109.5
H5B C5 H5C 109.5
C1 C6 C7 124.7(5)
C1 C6 C13 123.2(5)
C7 C6 C13 112.0(4)
C8 C7 C6 123.7(5)
C8 C7 S5 110.1(4)
C6 C7 S5 126.1(4)
C7 C8 C11 121.3(5)
C7 C8 C9 113.8(4)
C11 C8 C9 124.9(4)
C10 C9 C8 107.7(4)
C10 C9 H9 126.1
C8 C9 H9 126.1
C9 C10 S5 115.6(5)
C9 C10 H10 122.2
S5 C10 H10 122.2
C16 C11 C12 124.5(5)
C16 C11 C8 124.1(5)
C12 C11 C8 111.3(4)
C13 C12 C11 124.1(5)
C13 C12 S6 110.7(4)
C11 C12 S6 125.1(4)
C12 C13 C6 120.7(5)
C12 C13 C14 113.2(5)
C6 C13 C14 126.2(5)
C15 C14 C13 106.9(5)
C15 C14 H14 126.5
C13 C14 H14 126.5
C14 C15 S6 116.6(5)
C14 C15 H15 121.7
S6 C15 H15 121.7
C11 C16 S8 123.9(4)
C11 C16 S7 123.5(4)
S8 C16 S7 112.6(3)
C18 C17 S9 125.4(5)
C18 C17 S7 116.8(4)
S9 C17 S7 117.6(4)
C17 C18 S10B 117.5(8)
C17 C18 S8 116.7(5)
S10B C18 S8 123.2(7)
C17 C18 S10A 124.9(5)
S10B C18 S10A 24.0(8)
S8 C18 S10A 117.8(4)
S9 C19 H19A 109.5
S9 C19 H19B 109.5
H19A C19 H19B 109.5
S9 C19 H19C 109.5
H19A C19 H19C 109.5
H19B C19 H19C 109.5
S10B C20 S10A 23.6(7)
S10B C20 H20A 114.5
S10A C20 H20A 109.5
S10B C20 H20B 124.3
S10A C20 H20B 109.5
H20A C20 H20B 109.5
S10B C20 H20C 86.5
S10A C20 H20C 109.5
H20A C20 H20C 109.5
H20B C20 H20C 109.5
S10B C20 H20D 110.2
S10A C20 H20D 91.7
H20A C20 H20D 39.4
H20B C20 H20D 83.8
H20C C20 H20D 148.3
S10B C20 H20E 109.6
S10A C20 H20E 104.2
H20A C20 H20E 133
H20B C20 H20E 26
H20C C20 H20E 88.4
H20D C20 H20E 109.5
S10B C20 H20F 108.6
S10A C20 H20F 130.4
H20A C20 H20F 71.3
H20B C20 H20F 116.8
H20C C20 H20F 38.9
H20D C20 H20F 109.5
H20E C20 H20F 109.5
C2 S1 C1 96.2(3)
C3 S2 C1 96.8(3)
C2 S3 C4 101.1(4)
C3 S4 C5 103.7(3)
C10 S5 C7 92.8(3)
C15 S6 C12 92.6(3)
C16 S7 C17 96.6(3)
C16 S8 C18 96.4(3)
C17 S9 C19 101.6(4)
C18 S10A C20 101.9(4)
C18 S10B C20 112.2(9)

loop_
_geom_bond_atom_site_label_1
_geom_bond_atom_site_label_2
_geom_bond_distance
C1 C6 1.358(7)
C1 S2 1.763(5)
C1 S1 1.767(5)
C2 C3 1.328(9)
C2 S3 1.754(6)
C2 S1 1.760(6)
C3 S2 1.748(6)
C3 S4 1.750(6)
C4 S3 1.787(9)
C4 H4A 0.96
C4 H4B 0.96
C4 H4C 0.96
C5 S4 1.764(9)
C5 H5A 0.96
C5 H5B 0.96
C5 H5C 0.96
C6 C7 1.450(8)
C6 C13 1.480(7)
C7 C8 1.389(7)
C7 S5 1.740(5)
C8 C11 1.474(7)
C8 C9 1.499(7)
C9 C10 1.386(8)
C9 H9 0.93
C10 S5 1.687(7)
C10 H10 0.93
C11 C16 1.374(7)
C11 C12 1.459(8)
C12 C13 1.387(7)
C12 S6 1.725(5)
C13 C14 1.513(8)
C14 C15 1.376(9)
C14 H14 0.93
C15 S6 1.677(7)
C15 H15 0.93
C16 S8 1.758(6)
C16 S7 1.759(5)
C17 C18 1.341(10)
C17 S9 1.750(6)
C17 S7 1.759(6)
C18 S10B 1.637(15)
C18 S8 1.763(6)
C18 S10A 1.778(7)
C19 S9 1.783(9)
C19 H19A 0.96
C19 H19B 0.96
C19 H19C 0.96
C20 S10B 1.709(19)
C20 S10A 1.798(9)
C20 H20A 0.96
C20 H20B 0.96
C20 H20C 0.96
C20 H20D 0.9604
C20 H20E 0.9602
C20 H20F 0.9599

loop_
_platon_squeeze_void_nr
_platon_squeeze_void_average_x
_platon_squeeze_void_average_y
_platon_squeeze_void_average_z
_platon_squeeze_void_volume
_platon_squeeze_void_count_electrons
_platon_squeeze_void_content
1 0.000 -0.015 0.000 222 62 ' '
2 0.500 -0.032 0.500 222 62 ' '
